data_7059699
loop_
_publ_author_name
'Reddy, Motakatla Venkata Krishna'
'Anusha, Gokanapalli'
'Reddy, Peddiahgari Vasu Govardhana'

_publ_section_title
;
 Sterically enriched bulky 1,3-bis(N,N&#x2032;-aralkyl)benzimidazolium
 based Pd-PEPPSI complexes for Buchwald--Hartwig amination reactions
;
_journal_issue 27
_journal_name_full 'New Journal of Chemistry'
_journal_page_first 11694
_journal_page_last 11703
_journal_paper_doi 10.1039/D0NJ01294G
_journal_volume 44
_journal_year 2020
_chemical_formula_moiety 'C46 H62 Cl3 N3 Pd'
_chemical_formula_sum 'C46 H62 Cl3 N3 Pd'
_chemical_formula_weight 869.73
_space_group_crystal_system monoclinic
_space_group_IT_number 14
_space_group_name_Hall '-P 2yn'
_space_group_name_H-M_alt 'P 1 21/n 1'
_atom_sites_solution_hydrogens geom
_audit_creation_method SHELXL-2018/3
_audit_update_record
;
2020-02-06 deposited with the CCDC.	2020-06-11 downloaded from the CCDC.
;
_cell_angle_alpha 90
_cell_angle_beta 91.116(2)
_cell_angle_gamma 90
_cell_formula_units_Z 4
_cell_length_a 18.9613(9)
_cell_length_b 9.3523(4)
_cell_length_c 26.6508(12)
_cell_measurement_reflns_used 9930
_cell_measurement_temperature 296(2)
_cell_measurement_theta_max 21.38
_cell_measurement_theta_min 2.31
_cell_volume 4725.1(4)
_computing_cell_refinement 'APEX2/SAINT (Bruker, 2004)'
_computing_data_collection 'APEX2 (Bruker, 2004)'
_computing_data_reduction 'SAINT/XPREP (Bruker, 2004)'
_computing_molecular_graphics 'ORTEP3 (Farrugia, 1997) and Mercury (Bruno et al., 2002)'
_computing_publication_material 'SHELXL-2018/3 (Sheldrick, 2018)'
_computing_structure_refinement 'SHELXL-2018/3 (Sheldrick, 2018)'
_computing_structure_solution 'SHELXT-2014/4 (Sheldrick, 2014)'
_diffrn_ambient_temperature 296(2)
_diffrn_measured_fraction_theta_full 1.000
_diffrn_measured_fraction_theta_max 1.000
_diffrn_measurement_device_type 'Bruker axs kappa apex2 CCD Diffractometer'
_diffrn_measurement_method '\w and \f scan'
_diffrn_radiation_monochromator graphite
_diffrn_radiation_source 'fine-focus sealed tube'
_diffrn_radiation_type MoK\a
_diffrn_radiation_wavelength 0.71073
_diffrn_reflns_av_R_equivalents 0.0764
_diffrn_reflns_av_unetI/netI 0.0498
_diffrn_reflns_Laue_measured_fraction_full 1.000
_diffrn_reflns_Laue_measured_fraction_max 1.000
_diffrn_reflns_limit_h_max 22
_diffrn_reflns_limit_h_min -22
_diffrn_reflns_limit_k_max 11
_diffrn_reflns_limit_k_min -11
_diffrn_reflns_limit_l_max 31
_diffrn_reflns_limit_l_min -31
_diffrn_reflns_number 60323
_diffrn_reflns_point_group_measured_fraction_full 1.000
_diffrn_reflns_point_group_measured_fraction_max 1.000
_diffrn_reflns_theta_full 25.000
_diffrn_reflns_theta_max 25.000
_diffrn_reflns_theta_min 2.149
_exptl_absorpt_coefficient_mu 0.594
_exptl_absorpt_correction_T_max 0.7453
_exptl_absorpt_correction_T_min 0.6238
_exptl_absorpt_correction_type multi-scan
_exptl_absorpt_process_details 'SADABS (Bruker, 2004)'
_exptl_crystal_colour YELLOW
_exptl_crystal_density_diffrn 1.223
_exptl_crystal_description BLOCK
_exptl_crystal_F_000 1824
_exptl_crystal_size_max 0.200
_exptl_crystal_size_mid 0.150
_exptl_crystal_size_min 0.150
_refine_diff_density_max 0.594
_refine_diff_density_min -1.046
_refine_diff_density_rms 0.070
_refine_ls_extinction_coef 0.00137(17)
_refine_ls_extinction_expression Fc^*^=kFc[1+0.001xFc^2^\l^3^/sin(2\q)]^-1/4^
_refine_ls_extinction_method 'SHELXL-2018/3 (Sheldrick 2018)'
_refine_ls_goodness_of_fit_ref 1.052
_refine_ls_hydrogen_treatment constr
_refine_ls_matrix_type full
_refine_ls_number_parameters 601
_refine_ls_number_reflns 8307
_refine_ls_number_restraints 294
_refine_ls_restrained_S_all 1.046
_refine_ls_R_factor_all 0.0966
_refine_ls_R_factor_gt 0.0535
_refine_ls_shift/su_max 0.003
_refine_ls_shift/su_mean 0.000
_refine_ls_structure_factor_coef Fsqd
_refine_ls_weighting_details 'w=1/[\s^2^(Fo^2^)+(0.0464P)^2^+9.1169P] where P=(Fo^2^+2Fc^2^)/3'
_refine_ls_weighting_scheme calc
_refine_ls_wR_factor_gt 0.1151
_refine_ls_wR_factor_ref 0.1440
_reflns_Friedel_coverage 0.000
_reflns_number_gt 5460
_reflns_number_total 8307
_reflns_threshold_expression 'I > 2\s(I)'
_cod_data_source_file d0nj01294g2.cif
_cod_data_source_block 32902
_cod_depositor_comments
;Adding full bibliography for 7059699.cif.

 Adding full bibliography for 7059699.cif.
;
_cod_original_sg_symbol_H-M 'P 21/n'
_cod_database_code 7059699
_shelx_shelxl_version_number 2018/3
_shelx_space_group_comment
;
The symmetry employed for this shelxl refinement is uniquely defined
by the following loop, which should always be used as a source of
symmetry information in preference to the above space-group names.
They are only intended as comments.
;
_shelx_estimated_absorpt_t_min 0.890
_shelx_estimated_absorpt_t_max 0.916

loop_
_space_group_symop_operation_xyz
'x, y, z'
'-x+1/2, y+1/2, -z+1/2'
'-x, -y, -z'
'x-1/2, -y-1/2, z-1/2'

loop_
_atom_site_label
_atom_site_type_symbol
_atom_site_fract_x
_atom_site_fract_y
_atom_site_fract_z
_atom_site_U_iso_or_equiv
_atom_site_adp_type
_atom_site_occupancy
_atom_site_site_symmetry_order
_atom_site_calc_flag
_atom_site_refinement_flags_posn
_atom_site_refinement_flags_adp
_atom_site_refinement_flags_occupancy
_atom_site_disorder_assembly
_atom_site_disorder_group
Pd1 Pd 0.66719(2) 0.78843(4) 0.52652(2) 0.05276(15) Uani 1 1 d . . . . .
Cl1 Cl 0.77243(8) 0.90244(16) 0.51368(7) 0.0902(5) Uani 1 1 d . . . . .
Cl2 Cl 0.56975(7) 0.64647(14) 0.54104(6) 0.0753(4) Uani 1 1 d . . . . .
Cl3 Cl 0.44057(12) 1.1187(2) 0.60071(10) 0.1321(9) Uani 1 1 d . . . . .
C1 C 0.5185(3) 1.1218(6) 0.5681(2) 0.0754(17) Uani 1 1 d . . . . .
C2 C 0.5456(4) 1.2465(6) 0.5508(3) 0.0804(18) Uani 1 1 d . . . . .
H2 H 0.523067 1.333201 0.556411 0.097 Uiso 1 1 calc R U . . .
C3 C 0.6062(4) 1.2404(6) 0.5254(3) 0.0844(19) Uani 1 1 d . . . . .
H3 H 0.625966 1.323652 0.512722 0.101 Uiso 1 1 calc R U . . .
C4 C 0.6390(3) 1.1102(6) 0.5181(2) 0.0801(18) Uani 1 1 d . . . . .
H4 H 0.681124 1.107663 0.500868 0.096 Uiso 1 1 calc R U . . .
C5 C 0.5526(3) 0.9941(6) 0.5597(2) 0.0691(15) Uani 1 1 d . . . . .
H5 H 0.532898 0.910275 0.571899 0.083 Uiso 1 1 calc R U . . .
C6 C 0.7903(3) 0.4246(5) 0.5357(2) 0.0571(13) Uani 1 1 d . . . . .
C7 C 0.7833(3) 0.4352(5) 0.4843(2) 0.0571(13) Uani 1 1 d . . . . .
C8 C 0.8179(3) 0.3391(6) 0.4536(2) 0.0722(16) Uani 1 1 d . . . . .
H8 H 0.812554 0.345174 0.418866 0.087 Uiso 1 1 calc R U . . .
C9 C 0.8600(3) 0.2349(6) 0.4748(3) 0.0749(17) Uani 1 1 d . . . . .
C10 C 0.8685(3) 0.2268(6) 0.5270(3) 0.0710(16) Uani 1 1 d . . . . .
C11 C 0.8334(3) 0.3209(6) 0.5577(2) 0.0715(16) Uani 1 1 d . . . . .
H11 H 0.838459 0.314963 0.592421 0.086 Uiso 1 1 calc R U . . .
C12 C 0.9172(3) 0.1160(6) 0.5510(3) 0.102(2) Uani 1 1 d . . . . .
H12A H 0.965045 0.135851 0.542039 0.153 Uiso 1 1 calc R U . . .
H12B H 0.904222 0.022427 0.539210 0.153 Uiso 1 1 calc R U . . .
H12C H 0.913199 0.119763 0.586797 0.153 Uiso 1 1 calc R U . . .
C13 C 0.8956(4) 0.1278(7) 0.4413(3) 0.113(3) Uani 1 1 d . . . . .
H13A H 0.883071 0.147339 0.406888 0.169 Uiso 1 1 calc R U . . .
H13B H 0.880651 0.033001 0.449834 0.169 Uiso 1 1 calc R U . . .
H13C H 0.945870 0.135084 0.445786 0.169 Uiso 1 1 calc R U . . .
C14 C 0.7195(3) 0.6264(6) 0.42719(19) 0.0726(16) Uani 1 1 d . . . . .
H14A H 0.738141 0.722993 0.427389 0.087 Uiso 1 1 calc R U . . .
H14B H 0.668442 0.633234 0.425557 0.087 Uiso 1 1 calc R U . . .
C15 C 0.7441(3) 0.5515(6) 0.3810(2) 0.0697(15) Uani 1 1 d . . . . .
C16 C 0.8087(4) 0.5869(7) 0.3597(2) 0.0823(18) Uani 1 1 d D . . . .
C17 C 0.8301(4) 0.5113(8) 0.3176(3) 0.102(2) Uani 1 1 d . . . . .
H17 H 0.872879 0.534637 0.303177 0.122 Uiso 1 1 calc R U . . .
C18 C 0.7900(5) 0.4027(8) 0.2967(3) 0.103(2) Uani 1 1 d D . . . .
C19 C 0.7269(4) 0.3725(7) 0.3178(2) 0.097(2) Uani 1 1 d . . . . .
H19 H 0.698710 0.301739 0.303281 0.117 Uiso 1 1 calc R U . . .
C20 C 0.7028(4) 0.4418(6) 0.3597(2) 0.0767(17) Uani 1 1 d . . . . .
C21 C 0.6327(4) 0.3984(8) 0.3818(3) 0.096(2) Uani 1 1 d . . . . .
H21 H 0.633084 0.432053 0.416632 0.115 Uiso 1 1 calc R U . . .
C22 C 0.5712(4) 0.4723(9) 0.3549(3) 0.126(3) Uani 1 1 d . . . . .
H22A H 0.570649 0.446069 0.320046 0.189 Uiso 1 1 calc R U . . .
H22B H 0.576424 0.574043 0.357894 0.189 Uiso 1 1 calc R U . . .
H22C H 0.527744 0.443313 0.369727 0.189 Uiso 1 1 calc R U . . .
C23 C 0.6225(6) 0.2390(9) 0.3833(4) 0.169(4) Uani 1 1 d . . . . .
H23A H 0.608655 0.205320 0.350569 0.253 Uiso 1 1 calc R U . . .
H23B H 0.586402 0.216017 0.406789 0.253 Uiso 1 1 calc R U . . .
H23C H 0.665878 0.193811 0.393634 0.253 Uiso 1 1 calc R U . . .
C24 C 0.8583(12) 0.692(2) 0.3864(11) 0.124(6) Uani 0.49(3) 1 d D U P A 5
H24 H 0.839993 0.716453 0.419455 0.149 Uiso 0.49(3) 1 calc R U P A 5
C25 C 0.8589(16) 0.823(3) 0.3539(12) 0.151(9) Uani 0.49(3) 1 d D U P A 5
H25A H 0.889371 0.893354 0.368858 0.227 Uiso 0.49(3) 1 calc R U P A 5
H25B H 0.875703 0.797806 0.321325 0.227 Uiso 0.49(3) 1 calc R U P A 5
H25C H 0.811909 0.860355 0.350758 0.227 Uiso 0.49(3) 1 calc R U P A 5
C26 C 0.9306(12) 0.621(2) 0.3922(14) 0.153(8) Uani 0.49(3) 1 d D U P A 5
H26A H 0.926638 0.537974 0.413336 0.230 Uiso 0.49(3) 1 calc R U P A 5
H26B H 0.946774 0.591893 0.359792 0.230 Uiso 0.49(3) 1 calc R U P A 5
H26C H 0.963541 0.686721 0.407040 0.230 Uiso 0.49(3) 1 calc R U P A 5
C24' C 0.8554(13) 0.713(2) 0.3781(9) 0.122(6) Uani 0.51(3) 1 d D U P A 6
H24' H 0.822536 0.778782 0.394097 0.146 Uiso 0.51(3) 1 calc R U P A 6
C25' C 0.8935(17) 0.804(3) 0.3395(10) 0.155(8) Uani 0.51(3) 1 d D U P A 6
H25D H 0.860884 0.831303 0.313123 0.232 Uiso 0.51(3) 1 calc R U P A 6
H25E H 0.911959 0.888677 0.355481 0.232 Uiso 0.51(3) 1 calc R U P A 6
H25F H 0.931481 0.750359 0.325565 0.232 Uiso 0.51(3) 1 calc R U P A 6
C26' C 0.9078(15) 0.669(3) 0.4205(10) 0.151(8) Uani 0.51(3) 1 d D U P A 6
H26D H 0.883942 0.611961 0.444752 0.227 Uiso 0.51(3) 1 calc R U P A 6
H26E H 0.945849 0.615376 0.406630 0.227 Uiso 0.51(3) 1 calc R U P A 6
H26F H 0.926327 0.753695 0.436546 0.227 Uiso 0.51(3) 1 calc R U P A 6
C27 C 0.8155(14) 0.312(2) 0.2528(6) 0.156(5) Uani 0.66(4) 1 d D U P B 1
H27 H 0.773120 0.262974 0.240176 0.187 Uiso 0.66(4) 1 calc R U P B 1
C28 C 0.8633(17) 0.194(3) 0.2712(8) 0.181(9) Uani 0.66(4) 1 d D U P B 1
H28A H 0.841811 0.145487 0.298643 0.271 Uiso 0.66(4) 1 calc R U P B 1
H28B H 0.871081 0.127629 0.244392 0.271 Uiso 0.66(4) 1 calc R U P B 1
H28C H 0.907664 0.233970 0.282187 0.271 Uiso 0.66(4) 1 calc R U P B 1
C29 C 0.838(2) 0.401(3) 0.2107(11) 0.187(9) Uani 0.66(4) 1 d D U P B 1
H29A H 0.802298 0.471393 0.203254 0.280 Uiso 0.66(4) 1 calc R U P B 1
H29B H 0.881369 0.448414 0.219564 0.280 Uiso 0.66(4) 1 calc R U P B 1
H29C H 0.844786 0.342073 0.181769 0.280 Uiso 0.66(4) 1 calc R U P B 1
C27' C 0.820(2) 0.321(5) 0.2522(11) 0.161(8) Uani 0.34(4) 1 d D U P B 2
H27' H 0.792736 0.231807 0.252208 0.193 Uiso 0.34(4) 1 calc R U P B 2
C28' C 0.894(2) 0.270(7) 0.2584(17) 0.177(11) Uani 0.34(4) 1 d D U P B 2
H28D H 0.901015 0.229802 0.291297 0.266 Uiso 0.34(4) 1 calc R U P B 2
H28E H 0.903823 0.198810 0.233561 0.266 Uiso 0.34(4) 1 calc R U P B 2
H28F H 0.925991 0.349309 0.254418 0.266 Uiso 0.34(4) 1 calc R U P B 2
C29' C 0.799(3) 0.388(6) 0.2033(15) 0.173(11) Uani 0.34(4) 1 d D U P B 2
H29D H 0.749831 0.415528 0.204220 0.259 Uiso 0.34(4) 1 calc R U P B 2
H29E H 0.827140 0.470726 0.197500 0.259 Uiso 0.34(4) 1 calc R U P B 2
H29F H 0.804973 0.320227 0.176644 0.259 Uiso 0.34(4) 1 calc R U P B 2
C30 C 0.7317(4) 0.5676(7) 0.6085(2) 0.091(2) Uani 1 1 d . . . . .
H30A H 0.684265 0.533520 0.614224 0.109 Uiso 1 1 calc R U . . .
H30B H 0.731580 0.670535 0.612935 0.109 Uiso 1 1 calc R U . . .
C31 C 0.7809(4) 0.5023(7) 0.6477(2) 0.0814(19) Uani 1 1 d . . . . .
C32 C 0.8435(5) 0.5698(7) 0.6596(3) 0.098(2) Uani 1 1 d D . . . .
C33 C 0.8863(5) 0.5101(9) 0.6977(3) 0.118(3) Uani 1 1 d . . . . .
H33 H 0.928373 0.555200 0.706668 0.142 Uiso 1 1 calc R U . . .
C34 C 0.8677(5) 0.3868(9) 0.7219(3) 0.111(3) Uani 1 1 d D . . . .
C35 C 0.8061(4) 0.3238(8) 0.7087(3) 0.102(2) Uani 1 1 d . . . . .
H35 H 0.793165 0.240625 0.725339 0.122 Uiso 1 1 calc R U . . .
C36 C 0.7608(4) 0.3771(8) 0.6713(2) 0.090(2) Uani 1 1 d . . . . .
C37 C 0.6957(5) 0.2916(12) 0.6560(3) 0.126(3) Uani 1 1 d . . . . .
H37 H 0.683218 0.322268 0.621793 0.151 Uiso 1 1 calc R U . . .
C38 C 0.6333(6) 0.3270(15) 0.6874(4) 0.203(6) Uani 1 1 d . . . . .
H38A H 0.593152 0.273039 0.675705 0.305 Uiso 1 1 calc R U . . .
H38B H 0.623213 0.427278 0.684683 0.305 Uiso 1 1 calc R U . . .
H38C H 0.643658 0.303234 0.721760 0.305 Uiso 1 1 calc R U . . .
C39 C 0.7077(6) 0.1323(12) 0.6531(4) 0.188(5) Uani 1 1 d . . . . .
H39A H 0.723845 0.097667 0.685229 0.282 Uiso 1 1 calc R U . . .
H39B H 0.742672 0.112445 0.628447 0.282 Uiso 1 1 calc R U . . .
H39C H 0.664376 0.085494 0.643756 0.282 Uiso 1 1 calc R U . . .
C40 C 0.9296(12) 0.320(2) 0.7544(8) 0.167(7) Uani 0.651(13) 1 d D U P C 3
H40 H 0.969982 0.385138 0.754169 0.200 Uiso 0.651(13) 1 calc R U P C 3
C41 C 0.9024(12) 0.313(3) 0.8056(9) 0.186(9) Uani 0.651(13) 1 d D U P C 3
H41A H 0.858786 0.260538 0.805322 0.280 Uiso 0.651(13) 1 calc R U P C 3
H41B H 0.894600 0.407661 0.817885 0.280 Uiso 0.651(13) 1 calc R U P C 3
H41C H 0.936167 0.264851 0.827082 0.280 Uiso 0.651(13) 1 calc R U P C 3
C42 C 0.9529(8) 0.1768(18) 0.7369(5) 0.170(7) Uani 0.651(13) 1 d D U P C 3
H42A H 0.992316 0.145180 0.757095 0.254 Uiso 0.651(13) 1 calc R U P C 3
H42B H 0.966562 0.183008 0.702440 0.254 Uiso 0.651(13) 1 calc R U P C 3
H42C H 0.914795 0.109826 0.739731 0.254 Uiso 0.651(13) 1 calc R U P C 3
C40' C 0.9092(15) 0.307(4) 0.7647(10) 0.144(8) Uani 0.349(13) 1 d D U P C 4
H40' H 0.929914 0.220894 0.750012 0.173 Uiso 0.349(13) 1 calc R U P C 4
C41' C 0.8686(17) 0.261(4) 0.8092(13) 0.142(9) Uani 0.349(13) 1 d D U P C 4
H41D H 0.900157 0.250007 0.837533 0.212 Uiso 0.349(13) 1 calc R U P C 4
H41E H 0.845770 0.171422 0.802097 0.212 Uiso 0.349(13) 1 calc R U P C 4
H41F H 0.833734 0.331922 0.816579 0.212 Uiso 0.349(13) 1 calc R U P C 4
C42' C 0.9693(15) 0.401(3) 0.7831(12) 0.184(11) Uani 0.349(13) 1 d D U P C 4
H42D H 0.952462 0.496339 0.787752 0.276 Uiso 0.349(13) 1 calc R U P C 4
H42E H 1.005959 0.400539 0.758798 0.276 Uiso 0.349(13) 1 calc R U P C 4
H42F H 0.987515 0.364157 0.814444 0.276 Uiso 0.349(13) 1 calc R U P C 4
C43 C 0.877(2) 0.697(3) 0.6337(12) 0.133(7) Uani 0.39(3) 1 d D U P D 7
H43 H 0.836427 0.750902 0.619851 0.160 Uiso 0.39(3) 1 calc R U P D 7
C44 C 0.922(2) 0.663(4) 0.5876(12) 0.136(9) Uani 0.39(3) 1 d D U P D 7
H44A H 0.940357 0.750895 0.574198 0.204 Uiso 0.39(3) 1 calc R U P D 7
H44B H 0.960474 0.602229 0.597578 0.204 Uiso 0.39(3) 1 calc R U P D 7
H44C H 0.893524 0.616392 0.562483 0.204 Uiso 0.39(3) 1 calc R U P D 7
C45 C 0.919(3) 0.808(3) 0.6636(11) 0.162(9) Uani 0.39(3) 1 d D U P D 7
H45A H 0.935819 0.880111 0.641282 0.243 Uiso 0.39(3) 1 calc R U P D 7
H45B H 0.889319 0.850797 0.688179 0.243 Uiso 0.39(3) 1 calc R U P D 7
H45C H 0.958275 0.761913 0.680123 0.243 Uiso 0.39(3) 1 calc R U P D 7
C43' C 0.8594(12) 0.7077(16) 0.6330(8) 0.122(5) Uani 0.61(3) 1 d D U P D 8
H43' H 0.825200 0.721257 0.605372 0.147 Uiso 0.61(3) 1 calc R U P D 8
C44' C 0.9322(13) 0.691(3) 0.6119(11) 0.171(8) Uani 0.61(3) 1 d D U P D 8
H44D H 0.933011 0.609780 0.589979 0.256 Uiso 0.61(3) 1 calc R U P D 8
H44E H 0.944079 0.775638 0.593381 0.256 Uiso 0.61(3) 1 calc R U P D 8
H44F H 0.965837 0.677782 0.638864 0.256 Uiso 0.61(3) 1 calc R U P D 8
C45' C 0.8572(16) 0.8337(16) 0.6671(6) 0.141(7) Uani 0.61(3) 1 d D U P D 8
H45D H 0.867571 0.918876 0.648583 0.212 Uiso 0.61(3) 1 calc R U P D 8
H45E H 0.811000 0.841583 0.681042 0.212 Uiso 0.61(3) 1 calc R U P D 8
H45F H 0.891480 0.821885 0.693774 0.212 Uiso 0.61(3) 1 calc R U P D 8
C46 C 0.7212(2) 0.6141(5) 0.51846(18) 0.0493(12) Uani 1 1 d . . . . .
N1 N 0.6118(2) 0.9864(4) 0.53537(16) 0.0611(11) Uani 1 1 d . . . . .
N2 N 0.7500(2) 0.5356(4) 0.55585(15) 0.0584(11) Uani 1 1 d . . . . .
N3 N 0.7406(2) 0.5553(4) 0.47493(15) 0.0532(10) Uani 1 1 d . . . . .

loop_
_atom_site_aniso_label
_atom_site_aniso_U_11
_atom_site_aniso_U_22
_atom_site_aniso_U_33
_atom_site_aniso_U_23
_atom_site_aniso_U_13
_atom_site_aniso_U_12
Pd1 0.0600(3) 0.0423(2) 0.0560(3) -0.0011(2) 0.00036(17) 0.00235(19)
Cl1 0.0679(10) 0.0610(9) 0.1422(16) -0.0092(10) 0.0136(10) -0.0171(7)
Cl2 0.0615(8) 0.0471(7) 0.1175(13) 0.0077(8) 0.0075(8) -0.0027(6)
Cl3 0.1201(16) 0.0810(12) 0.198(2) 0.0032(14) 0.0729(16) 0.0211(11)
C1 0.077(4) 0.057(4) 0.092(5) -0.003(3) 0.009(3) 0.010(3)
C2 0.097(5) 0.047(3) 0.097(5) 0.001(3) -0.005(4) 0.014(3)
C3 0.101(5) 0.050(4) 0.103(5) 0.015(3) 0.006(4) 0.004(3)
C4 0.091(4) 0.059(4) 0.090(5) 0.016(3) 0.016(4) 0.003(3)
C5 0.081(4) 0.052(3) 0.075(4) -0.001(3) 0.011(3) 0.002(3)
C6 0.059(3) 0.047(3) 0.065(4) -0.005(3) 0.000(3) 0.006(2)
C7 0.062(3) 0.044(3) 0.065(4) -0.004(3) 0.004(3) 0.004(2)
C8 0.097(4) 0.048(3) 0.072(4) -0.002(3) 0.012(3) 0.010(3)
C9 0.079(4) 0.044(3) 0.102(5) -0.004(3) 0.028(4) 0.004(3)
C10 0.058(3) 0.043(3) 0.111(5) -0.002(3) -0.001(3) 0.003(3)
C11 0.078(4) 0.060(4) 0.076(4) -0.001(3) -0.010(3) 0.017(3)
C12 0.075(4) 0.057(4) 0.172(7) -0.005(4) -0.030(4) 0.017(3)
C13 0.142(7) 0.061(4) 0.137(7) 0.003(4) 0.058(5) 0.033(4)
C14 0.106(5) 0.059(3) 0.053(3) 0.002(3) 0.001(3) 0.013(3)
C15 0.099(5) 0.057(3) 0.053(3) -0.004(3) 0.008(3) 0.001(3)
C16 0.095(5) 0.076(4) 0.076(4) -0.015(3) 0.010(4) -0.013(4)
C17 0.119(6) 0.101(5) 0.087(5) -0.013(4) 0.044(4) -0.015(5)
C18 0.152(7) 0.085(5) 0.074(5) -0.023(4) 0.036(5) -0.019(5)
C19 0.135(6) 0.084(5) 0.074(5) -0.014(4) 0.019(4) -0.026(5)
C20 0.108(5) 0.065(4) 0.058(4) 0.003(3) 0.013(3) -0.011(4)
C21 0.106(5) 0.089(5) 0.094(5) 0.012(4) 0.014(4) -0.021(4)
C22 0.113(6) 0.140(7) 0.125(7) 0.015(6) 0.005(5) -0.032(6)
C23 0.197(11) 0.107(7) 0.205(11) 0.033(7) 0.060(9) -0.045(7)
C24 0.128(11) 0.118(11) 0.128(12) -0.027(10) 0.027(10) -0.040(10)
C25 0.178(19) 0.106(13) 0.170(18) -0.026(13) 0.031(16) -0.075(15)
C26 0.136(15) 0.154(16) 0.169(18) -0.049(14) -0.018(14) -0.056(13)
C24' 0.130(11) 0.120(12) 0.117(11) -0.026(11) 0.014(10) -0.040(10)
C25' 0.170(18) 0.109(13) 0.186(17) -0.003(13) 0.054(14) -0.062(14)
C26' 0.149(16) 0.154(16) 0.151(17) -0.028(14) -0.009(14) -0.057(14)
C27 0.227(13) 0.147(11) 0.097(9) -0.034(8) 0.077(9) -0.017(10)
C28 0.234(19) 0.147(16) 0.164(14) -0.059(12) 0.071(13) 0.031(14)
C29 0.24(2) 0.201(15) 0.122(14) -0.025(12) 0.103(15) -0.043(17)
C27' 0.229(16) 0.154(14) 0.103(13) -0.035(13) 0.077(13) -0.009(14)
C28' 0.22(2) 0.17(2) 0.144(19) -0.032(19) 0.068(19) 0.02(2)
C29' 0.23(2) 0.21(2) 0.085(15) -0.053(16) 0.08(2) -0.03(2)
C30 0.119(5) 0.106(5) 0.047(3) 0.002(3) -0.003(3) 0.048(4)
C31 0.115(5) 0.076(4) 0.053(4) -0.002(3) -0.015(4) 0.024(4)
C32 0.152(7) 0.069(4) 0.073(5) 0.010(4) -0.025(5) 0.000(5)
C33 0.149(7) 0.108(6) 0.097(6) 0.017(5) -0.045(5) -0.028(6)
C34 0.144(7) 0.099(6) 0.089(5) 0.020(5) -0.051(5) -0.001(5)
C35 0.135(7) 0.086(5) 0.084(5) 0.022(4) -0.020(5) -0.003(5)
C36 0.115(6) 0.090(5) 0.065(4) -0.001(4) -0.016(4) 0.011(4)
C37 0.117(7) 0.160(9) 0.100(6) 0.009(6) -0.013(5) -0.019(7)
C38 0.145(10) 0.306(17) 0.159(10) -0.011(11) 0.031(8) -0.044(11)
C39 0.223(13) 0.150(10) 0.190(12) -0.019(9) -0.024(9) -0.063(10)
C40 0.220(15) 0.158(11) 0.119(11) 0.075(9) -0.077(11) -0.036(12)
C41 0.20(2) 0.199(19) 0.159(14) 0.039(15) -0.039(16) 0.045(15)
C42 0.190(14) 0.181(15) 0.136(12) 0.026(11) -0.028(10) 0.104(12)
C40' 0.171(16) 0.178(14) 0.081(12) 0.077(12) -0.064(13) -0.016(13)
C41' 0.15(2) 0.158(19) 0.119(15) 0.090(14) -0.039(16) -0.028(16)
C42' 0.19(2) 0.20(2) 0.154(19) 0.076(17) -0.104(17) -0.029(18)
C43 0.178(16) 0.106(12) 0.115(12) 0.016(11) -0.017(13) -0.024(13)
C44 0.165(18) 0.122(16) 0.121(19) -0.007(15) -0.020(16) -0.039(14)
C45 0.23(2) 0.110(15) 0.145(16) 0.009(13) -0.006(19) -0.047(17)
C43' 0.164(12) 0.093(8) 0.109(9) 0.015(8) -0.020(9) -0.019(9)
C44' 0.201(16) 0.147(15) 0.166(18) 0.029(15) 0.003(16) -0.056(14)
C45' 0.228(19) 0.078(9) 0.117(10) 0.010(8) -0.019(13) -0.042(12)
C46 0.055(3) 0.042(3) 0.051(3) -0.004(2) 0.001(2) -0.003(2)
N1 0.075(3) 0.046(3) 0.062(3) 0.001(2) -0.001(2) 0.005(2)
N2 0.069(3) 0.056(3) 0.050(3) -0.003(2) -0.004(2) 0.013(2)
N3 0.063(3) 0.047(2) 0.050(2) -0.003(2) 0.002(2) 0.004(2)

loop_
_atom_type_symbol
_atom_type_description
_atom_type_scat_dispersion_real
_atom_type_scat_dispersion_imag
_atom_type_scat_source
C C 0.0033 0.0016 'International Tables Vol C Tables 4.2.6.8 and 6.1.1.4'
H H 0.0000 0.0000 'International Tables Vol C Tables 4.2.6.8 and 6.1.1.4'
N N 0.0061 0.0033 'International Tables Vol C Tables 4.2.6.8 and 6.1.1.4'
Pd Pd -0.9988 1.0072 'International Tables Vol C Tables 4.2.6.8 and 6.1.1.4'
Cl Cl 0.1484 0.1585 'International Tables Vol C Tables 4.2.6.8 and 6.1.1.4'

loop_
_geom_angle_atom_site_label_1
_geom_angle_atom_site_label_2
_geom_angle_atom_site_label_3
_geom_angle
_geom_angle_site_symmetry_1
_geom_angle_site_symmetry_3
_geom_angle_publ_flag
C46 Pd1 N1 177.45(19) . . ?
C46 Pd1 Cl1 84.93(14) . . ?
N1 Pd1 Cl1 92.54(13) . . ?
C46 Pd1 Cl2 87.77(14) . . ?
N1 Pd1 Cl2 94.74(13) . . ?
Cl1 Pd1 Cl2 172.47(6) . . ?
C2 C1 C5 120.5(6) . . ?
C2 C1 Cl3 121.2(5) . . ?
C5 C1 Cl3 118.4(5) . . ?
C3 C2 C1 117.8(6) . . ?
C2 C3 C4 119.8(6) . . ?
N1 C4 C3 122.1(6) . . ?
N1 C5 C1 122.5(5) . . ?
C7 C6 C11 120.9(5) . . ?
C7 C6 N2 106.5(4) . . ?
C11 C6 N2 132.5(5) . . ?
C6 C7 C8 120.2(5) . . ?
C6 C7 N3 106.2(4) . . ?
C8 C7 N3 133.5(5) . . ?
C9 C8 C7 119.4(6) . . ?
C8 C9 C10 120.2(5) . . ?
C8 C9 C13 119.2(7) . . ?
C10 C9 C13 120.5(6) . . ?
C11 C10 C9 120.4(5) . . ?
C11 C10 C12 118.7(6) . . ?
C9 C10 C12 120.8(6) . . ?
C10 C11 C6 118.7(6) . . ?
N3 C14 C15 114.3(4) . . ?
C16 C15 C20 119.7(5) . . ?
C16 C15 C14 120.7(5) . . ?
C20 C15 C14 119.6(6) . . ?
C17 C16 C15 118.5(6) . . ?
C17 C16 C24 121.0(13) . . ?
C15 C16 C24 120.0(13) . . ?
C17 C16 C24' 117.9(12) . . ?
C15 C16 C24' 123.5(12) . . ?
C18 C17 C16 122.1(7) . . ?
C19 C18 C17 117.9(6) . . ?
C19 C18 C27' 124(2) . . ?
C17 C18 C27' 118(2) . . ?
C19 C18 C27 119.7(12) . . ?
C17 C18 C27 122.4(13) . . ?
C18 C19 C20 123.1(7) . . ?
C19 C20 C15 118.8(6) . . ?
C19 C20 C21 119.6(6) . . ?
C15 C20 C21 121.6(6) . . ?
C23 C21 C20 113.0(7) . . ?
C23 C21 C22 111.4(8) . . ?
C20 C21 C22 111.3(6) . . ?
C25 C24 C16 106(2) . . ?
C25 C24 C26 113.6(17) . . ?
C16 C24 C26 107.7(17) . . ?
C25' C24' C26' 109.5(15) . . ?
C25' C24' C16 119(2) . . ?
C26' C24' C16 112.8(16) . . ?
C29 C27 C28 118.9(15) . . ?
C29 C27 C18 112(2) . . ?
C28 C27 C18 110.8(14) . . ?
C29' C27' C28' 118(2) . . ?
C29' C27' C18 112(3) . . ?
C28' C27' C18 116(3) . . ?
N2 C30 C31 114.8(5) . . ?
C32 C31 C36 121.8(6) . . ?
C32 C31 C30 119.4(7) . . ?
C36 C31 C30 118.9(7) . . ?
C31 C32 C33 117.9(7) . . ?
C31 C32 C43' 117.6(10) . . ?
C33 C32 C43' 124.3(11) . . ?
C31 C32 C43 128.1(17) . . ?
C33 C32 C43 113.7(18) . . ?
C34 C33 C32 121.7(8) . . ?
C35 C34 C33 118.3(7) . . ?
C35 C34 C40' 113.7(13) . . ?
C33 C34 C40' 128.0(14) . . ?
C35 C34 C40 127.0(11) . . ?
C33 C34 C40 113.5(12) . . ?
C34 C35 C36 123.2(7) . . ?
C31 C36 C35 117.1(7) . . ?
C31 C36 C37 123.4(7) . . ?
C35 C36 C37 119.3(7) . . ?
C38 C37 C39 111.6(10) . . ?
C38 C37 C36 112.3(9) . . ?
C39 C37 C36 114.2(8) . . ?
C41 C40 C42 111.2(17) . . ?
C41 C40 C34 104.9(18) . . ?
C42 C40 C34 114.1(13) . . ?
C41' C40' C42' 108(2) . . ?
C41' C40' C34 117(2) . . ?
C42' C40' C34 108.9(19) . . ?
C32 C43 C45 121(2) . . ?
C32 C43 C44 116(3) . . ?
C45 C43 C44 105.0(18) . . ?
C45' C43' C32 112.5(14) . . ?
C45' C43' C44' 110.2(15) . . ?
C32 C43' C44' 106.3(17) . . ?
N3 C46 N2 107.6(4) . . ?
N3 C46 Pd1 126.5(4) . . ?
N2 C46 Pd1 125.8(4) . . ?
C5 N1 C4 117.2(5) . . ?
C5 N1 Pd1 121.9(4) . . ?
C4 N1 Pd1 120.8(4) . . ?
C46 N2 C6 109.7(4) . . ?
C46 N2 C30 119.4(4) . . ?
C6 N2 C30 130.6(4) . . ?
C46 N3 C7 109.9(4) . . ?
C46 N3 C14 118.9(4) . . ?
C7 N3 C14 131.1(4) . . ?

loop_
_geom_bond_atom_site_label_1
_geom_bond_atom_site_label_2
_geom_bond_distance
_geom_bond_site_symmetry_2
_geom_bond_publ_flag
Pd1 C46 1.939(5) . ?
Pd1 N1 2.144(4) . ?
Pd1 Cl1 2.2939(15) . ?
Pd1 Cl2 2.3139(14) . ?
Cl3 C1 1.729(6) . ?
C1 C2 1.358(8) . ?
C1 C5 1.378(7) . ?
C2 C3 1.347(8) . ?
C3 C4 1.383(8) . ?
C4 N1 1.351(7) . ?
C5 N1 1.309(7) . ?
C6 C7 1.377(7) . ?
C6 C11 1.390(7) . ?
C6 N2 1.401(6) . ?
C7 C8 1.389(7) . ?
C7 N3 1.405(6) . ?
C8 C9 1.375(8) . ?
C9 C10 1.398(8) . ?
C9 C13 1.512(8) . ?
C10 C11 1.382(8) . ?
C10 C12 1.521(8) . ?
C14 N3 1.484(6) . ?
C14 C15 1.499(7) . ?
C15 C16 1.400(8) . ?
C15 C20 1.403(8) . ?
C16 C17 1.394(8) . ?
C16 C24 1.528(15) . ?
C16 C24' 1.546(14) . ?
C17 C18 1.381(9) . ?
C18 C19 1.362(9) . ?
C18 C27' 1.528(17) . ?
C18 C27 1.530(12) . ?
C19 C20 1.377(8) . ?
C20 C21 1.519(9) . ?
C21 C23 1.504(10) . ?
C21 C22 1.524(10) . ?
C24 C25 1.493(17) . ?
C24 C26 1.532(19) . ?
C24' C25' 1.531(18) . ?
C24' C26' 1.546(17) . ?
C27 C29 1.466(17) . ?
C27 C28 1.505(16) . ?
C27' C29' 1.495(19) . ?
C27' C28' 1.50(2) . ?
C30 N2 1.481(6) . ?
C30 C31 1.516(8) . ?
C31 C32 1.377(9) . ?
C31 C36 1.387(9) . ?
C32 C33 1.402(9) . ?
C32 C43' 1.505(13) . ?
C32 C43 1.519(16) . ?
C33 C34 1.371(10) . ?
C34 C35 1.350(10) . ?
C34 C40' 1.564(17) . ?
C34 C40 1.575(14) . ?
C35 C36 1.394(9) . ?
C36 C37 1.521(11) . ?
C37 C38 1.498(12) . ?
C37 C39 1.509(13) . ?
C40 C41 1.470(16) . ?
C40 C42 1.486(16) . ?
C40' C41' 1.488(19) . ?
C40' C42' 1.511(19) . ?
C43 C45 1.523(19) . ?
C43 C44 1.545(19) . ?
C43' C45' 1.490(16) . ?
C43' C44' 1.509(17) . ?
C46 N3 1.342(6) . ?
C46 N2 1.346(6) . ?

loop_
_geom_hbond_atom_site_label_D
_geom_hbond_atom_site_label_H
_geom_hbond_atom_site_label_A
_geom_hbond_distance_DH
_geom_hbond_distance_HA
_geom_hbond_distance_DA
_geom_hbond_angle_DHA
_geom_hbond_site_symmetry_A
_geom_hbond_publ_flag
C4 H4 Cl1 0.93 2.60 3.194(6) 121.9 . yes
C5 H5 Cl2 0.93 2.70 3.306(6) 123.8 . yes
C14 H14A Cl1 0.97 2.91 3.591(6) 128.1 . yes

loop_
_geom_torsion_atom_site_label_1
_geom_torsion_atom_site_label_2
_geom_torsion_atom_site_label_3
_geom_torsion_atom_site_label_4
_geom_torsion
_geom_torsion_site_symmetry_1
_geom_torsion_site_symmetry_2
_geom_torsion_site_symmetry_3
_geom_torsion_site_symmetry_4
_geom_torsion_publ_flag
C5 C1 C2 C3 0.3(10) . . . . ?
Cl3 C1 C2 C3 -179.5(5) . . . . ?
C1 C2 C3 C4 -0.7(10) . . . . ?
C2 C3 C4 N1 0.8(10) . . . . ?
C2 C1 C5 N1 0.1(10) . . . . ?
Cl3 C1 C5 N1 179.9(5) . . . . ?
C11 C6 C7 C8 1.9(8) . . . . ?
N2 C6 C7 C8 179.7(5) . . . . ?
C11 C6 C7 N3 -176.1(5) . . . . ?
N2 C6 C7 N3 1.7(5) . . . . ?
C6 C7 C8 C9 -1.1(8) . . . . ?
N3 C7 C8 C9 176.2(5) . . . . ?
C7 C8 C9 C10 -0.6(9) . . . . ?
C7 C8 C9 C13 178.1(5) . . . . ?
C8 C9 C10 C11 1.6(9) . . . . ?
C13 C9 C10 C11 -177.2(6) . . . . ?
C8 C9 C10 C12 -177.5(5) . . . . ?
C13 C9 C10 C12 3.8(9) . . . . ?
C9 C10 C11 C6 -0.8(9) . . . . ?
C12 C10 C11 C6 178.3(5) . . . . ?
C7 C6 C11 C10 -0.9(8) . . . . ?
N2 C6 C11 C10 -178.1(5) . . . . ?
N3 C14 C15 C16 -91.4(7) . . . . ?
N3 C14 C15 C20 86.7(7) . . . . ?
C20 C15 C16 C17 0.1(10) . . . . ?
C14 C15 C16 C17 178.2(6) . . . . ?
C20 C15 C16 C24 -172.2(13) . . . . ?
C14 C15 C16 C24 5.9(15) . . . . ?
C20 C15 C16 C24' 175.5(12) . . . . ?
C14 C15 C16 C24' -6.4(14) . . . . ?
C15 C16 C17 C18 -0.4(11) . . . . ?
C24 C16 C17 C18 171.8(14) . . . . ?
C24' C16 C17 C18 -176.1(13) . . . . ?
C16 C17 C18 C19 1.4(12) . . . . ?
C16 C17 C18 C27' -176.8(19) . . . . ?
C16 C17 C18 C27 -175.5(12) . . . . ?
C17 C18 C19 C20 -2.1(12) . . . . ?
C27' C18 C19 C20 176(2) . . . . ?
C27 C18 C19 C20 174.9(12) . . . . ?
C18 C19 C20 C15 1.8(11) . . . . ?
C18 C19 C20 C21 -178.2(7) . . . . ?
C16 C15 C20 C19 -0.7(9) . . . . ?
C14 C15 C20 C19 -178.9(6) . . . . ?
C16 C15 C20 C21 179.3(6) . . . . ?
C14 C15 C20 C21 1.1(9) . . . . ?
C19 C20 C21 C23 42.2(10) . . . . ?
C15 C20 C21 C23 -137.8(8) . . . . ?
C19 C20 C21 C22 -83.9(8) . . . . ?
C15 C20 C21 C22 96.1(8) . . . . ?
C17 C16 C24 C25 76(2) . . . . ?
C15 C16 C24 C25 -111.7(19) . . . . ?
C17 C16 C24 C26 -45(3) . . . . ?
C15 C16 C24 C26 127(2) . . . . ?
C17 C16 C24' C25' 35(3) . . . . ?
C15 C16 C24' C25' -141(2) . . . . ?
C17 C16 C24' C26' -96(2) . . . . ?
C15 C16 C24' C26' 89(2) . . . . ?
C19 C18 C27 C29 130(2) . . . . ?
C17 C18 C27 C29 -53(3) . . . . ?
C19 C18 C27 C28 -95(2) . . . . ?
C17 C18 C27 C28 82(2) . . . . ?
C19 C18 C27' C29' 91(4) . . . . ?
C17 C18 C27' C29' -91(4) . . . . ?
C19 C18 C27' C28' -130(4) . . . . ?
C17 C18 C27' C28' 48(5) . . . . ?
N2 C30 C31 C32 81.9(8) . . . . ?
N2 C30 C31 C36 -99.3(7) . . . . ?
C36 C31 C32 C33 -1.5(11) . . . . ?
C30 C31 C32 C33 177.1(7) . . . . ?
C36 C31 C32 C43' -178.0(11) . . . . ?
C30 C31 C32 C43' 0.7(13) . . . . ?
C36 C31 C32 C43 172.9(19) . . . . ?
C30 C31 C32 C43 -8(2) . . . . ?
C31 C32 C33 C34 1.2(13) . . . . ?
C43' C32 C33 C34 177.4(12) . . . . ?
C43 C32 C33 C34 -174.0(16) . . . . ?
C32 C33 C34 C35 -0.7(14) . . . . ?
C32 C33 C34 C40' 179.9(19) . . . . ?
C32 C33 C34 C40 167.2(12) . . . . ?
C33 C34 C35 C36 0.6(14) . . . . ?
C40' C34 C35 C36 -180.0(16) . . . . ?
C40 C34 C35 C36 -165.6(13) . . . . ?
C32 C31 C36 C35 1.4(10) . . . . ?
C30 C31 C36 C35 -177.3(6) . . . . ?
C32 C31 C36 C37 -174.0(7) . . . . ?
C30 C31 C36 C37 7.3(10) . . . . ?
C34 C35 C36 C31 -0.9(12) . . . . ?
C34 C35 C36 C37 174.7(8) . . . . ?
C31 C36 C37 C38 -96.4(10) . . . . ?
C35 C36 C37 C38 88.3(11) . . . . ?
C31 C36 C37 C39 135.3(9) . . . . ?
C35 C36 C37 C39 -40.0(11) . . . . ?
C35 C34 C40 C41 -71(2) . . . . ?
C33 C34 C40 C41 122.2(17) . . . . ?
C35 C34 C40 C42 51(3) . . . . ?
C33 C34 C40 C42 -115.8(17) . . . . ?
C35 C34 C40' C41' -46(3) . . . . ?
C33 C34 C40' C41' 133(3) . . . . ?
C35 C34 C40' C42' -169(2) . . . . ?
C33 C34 C40' C42' 10(3) . . . . ?
C31 C32 C43 C45 146(3) . . . . ?
C33 C32 C43 C45 -40(4) . . . . ?
C31 C32 C43 C44 -85(4) . . . . ?
C33 C32 C43 C44 89(3) . . . . ?
C31 C32 C43' C45' 110.9(18) . . . . ?
C33 C32 C43' C45' -65(2) . . . . ?
C31 C32 C43' C44' -128.4(17) . . . . ?
C33 C32 C43' C44' 55(2) . . . . ?
C1 C5 N1 C4 -0.1(9) . . . . ?
C1 C5 N1 Pd1 176.4(4) . . . . ?
C3 C4 N1 C5 -0.3(9) . . . . ?
C3 C4 N1 Pd1 -176.9(5) . . . . ?
N3 C46 N2 C6 1.2(5) . . . . ?
Pd1 C46 N2 C6 -174.7(3) . . . . ?
N3 C46 N2 C30 -174.1(5) . . . . ?
Pd1 C46 N2 C30 10.0(7) . . . . ?
C7 C6 N2 C46 -1.9(6) . . . . ?
C11 C6 N2 C46 175.6(6) . . . . ?
C7 C6 N2 C30 172.7(6) . . . . ?
C11 C6 N2 C30 -9.8(10) . . . . ?
C31 C30 N2 C46 -164.1(5) . . . . ?
C31 C30 N2 C6 21.7(10) . . . . ?
N2 C46 N3 C7 -0.1(5) . . . . ?
Pd1 C46 N3 C7 175.8(3) . . . . ?
N2 C46 N3 C14 -176.3(4) . . . . ?
Pd1 C46 N3 C14 -0.4(7) . . . . ?
C6 C7 N3 C46 -1.1(6) . . . . ?
C8 C7 N3 C46 -178.7(6) . . . . ?
C6 C7 N3 C14 174.6(5) . . . . ?
C8 C7 N3 C14 -3.0(10) . . . . ?
C15 C14 N3 C46 179.9(5) . . . . ?
C15 C14 N3 C7 4.6(8) . . . . ?
